data_7715399
loop_
_publ_author_name
'Werner, Luis'
'Hagn, Julika'
'Gerstner, Alexander'
'Radius, Udo'

_publ_section_title
;
 NHC-ligated indenyl- and fluorenyl-substituted Alanes and Gallanes:
 synthons towards indenyl- and fluorenyl-bridged
 (AlC)<sub><i>n</i></sub>-heterocycles (<i>n</i> = 2,3).
;
_journal_issue 13
_journal_name_full 'Dalton transactions (Cambridge, England : 2003)'
_journal_page_first 5932
_journal_page_last 5946
_journal_paper_doi 10.1039/d4dt00244j
_journal_volume 53
_journal_year 2024
_chemical_formula_moiety 'C31 H44 Al2 N4'
_chemical_formula_sum 'C31 H44 Al2 N4'
_chemical_formula_weight 526.66
_space_group_crystal_system monoclinic
_space_group_IT_number 14
_space_group_name_Hall '-P 2ybc'
_space_group_name_H-M_alt 'P 1 21/c 1'
_atom_sites_solution_hydrogens mixed
_atom_sites_solution_primary dual
_atom_sites_solution_secondary difmap
_audit_creation_method SHELXL-2018/3
_audit_update_record
;
2024-01-25 deposited with the CCDC.	2024-03-04 downloaded from the CCDC.
;
_cell_angle_alpha 90
_cell_angle_beta 114.130(3)
_cell_angle_gamma 90
_cell_formula_units_Z 4
_cell_length_a 19.1995(5)
_cell_length_b 10.24520(10)
_cell_length_c 17.0700(3)
_cell_measurement_reflns_used 6233
_cell_measurement_temperature 100(2)
_cell_measurement_theta_max 73.0900
_cell_measurement_theta_min 4.9860
_cell_volume 3064.32(12)
_computing_cell_refinement 'CrysAlisPro 1.171.41.96a (Rigaku OD, 2021)'
_computing_data_collection 'BIS 2011.8 / APEX2 ver. 2014.9 (Bruker AXS)'
_computing_data_reduction 'CrysAlisPro 1.171.41.96a (Rigaku OD, 2021)'
_computing_molecular_graphics 'ShelXLe (Huebschle et all, 2011)'
_computing_publication_material 'SHELXL-2017/1 (Sheldrick, 2017)'
_computing_structure_refinement 'SHELXL-2017/1 (Sheldrick, 2017)'
_computing_structure_solution 'SHELXT (Sheldrick, 2014)'
_diffrn_ambient_temperature 100(2)
_diffrn_detector_area_resol_mean 10.0
_diffrn_measured_fraction_theta_full 0.960
_diffrn_measured_fraction_theta_max 0.960
_diffrn_measurement_device_type 'PhotonJet R (Cu) X-ray Source'
_diffrn_measurement_method '\w scans'
_diffrn_radiation_type CuK\a
_diffrn_radiation_wavelength 1.54184
_diffrn_reflns_av_R_equivalents 0.0398
_diffrn_reflns_av_unetI/netI 0.0467
_diffrn_reflns_Laue_measured_fraction_full 0.960
_diffrn_reflns_Laue_measured_fraction_max 0.960
_diffrn_reflns_limit_h_max 22
_diffrn_reflns_limit_h_min -22
_diffrn_reflns_limit_k_max 6
_diffrn_reflns_limit_k_min -12
_diffrn_reflns_limit_l_max 20
_diffrn_reflns_limit_l_min -20
_diffrn_reflns_number 16241
_diffrn_reflns_point_group_measured_fraction_full 0.960
_diffrn_reflns_point_group_measured_fraction_max 0.960
_diffrn_reflns_theta_full 67.079
_diffrn_reflns_theta_max 67.078
_diffrn_reflns_theta_min 5.001
_diffrn_source 'Rotating-anode X-ray tube'
_exptl_absorpt_coefficient_mu 1.037
_exptl_absorpt_correction_T_max 1.000
_exptl_absorpt_correction_T_min 0.853
_exptl_absorpt_correction_type gaussian
_exptl_absorpt_process_details
;
CrysAlisPro 1.171.41.96a (Rigaku Oxford Diffraction, 2021) Numerical 
absorption correction based on gaussian integration over a multifaceted 
crystal model Empirical absorption correction using spherical harmonics, 
implemented in SCALE3 ABSPACK scaling algorithm.
;
_exptl_crystal_colour colourless
_exptl_crystal_density_diffrn 1.142
_exptl_crystal_description block
_exptl_crystal_F_000 1136
_exptl_crystal_size_max 0.140
_exptl_crystal_size_mid 0.050
_exptl_crystal_size_min 0.040
_refine_diff_density_max 0.501
_refine_diff_density_min -0.407
_refine_diff_density_rms 0.072
_refine_ls_extinction_method none
_refine_ls_goodness_of_fit_ref 1.055
_refine_ls_hydrogen_treatment mixed
_refine_ls_matrix_type full
_refine_ls_number_parameters 358
_refine_ls_number_reflns 5253
_refine_ls_number_restraints 0
_refine_ls_restrained_S_all 1.055
_refine_ls_R_factor_all 0.0728
_refine_ls_R_factor_gt 0.0548
_refine_ls_shift/su_max 0.000
_refine_ls_shift/su_mean 0.000
_refine_ls_structure_factor_coef Fsqd
_refine_ls_weighting_details 'w=1/[\s^2^(Fo^2^)+(0.1140P)^2^] where P=(Fo^2^+2Fc^2^)/3'
_refine_ls_weighting_scheme calc
_refine_ls_wR_factor_gt 0.1540
_refine_ls_wR_factor_ref 0.1661
_reflns_Friedel_coverage 0.000
_reflns_number_gt 4044
_reflns_number_total 5253
_reflns_threshold_expression 'I > 2\s(I)'
_cod_data_source_file d4dt00244j2.cif
_cod_data_source_block compound_20
_cod_depositor_comments 'Adding full bibliography for 7715387--7715402.cif.'
_cod_original_sg_symbol_H-M 'P 21/c'
_cod_database_code 7715399
_shelx_shelxl_version_number 2018/3
_shelx_space_group_comment
;
The symmetry employed for this shelxl refinement is uniquely defined
by the following loop, which should always be used as a source of
symmetry information in preference to the above space-group names.
They are only intended as comments.
;
_shelx_estimated_absorpt_t_min 0.868
_shelx_estimated_absorpt_t_max 0.960

loop_
_space_group_symop_operation_xyz
'x, y, z'
'-x, y+1/2, -z+1/2'
'-x, -y, -z'
'x, -y-1/2, z-1/2'

loop_
_atom_site_label
_atom_site_type_symbol
_atom_site_fract_x
_atom_site_fract_y
_atom_site_fract_z
_atom_site_U_iso_or_equiv
_atom_site_adp_type
_atom_site_occupancy
_atom_site_site_symmetry_order
_atom_site_calc_flag
_atom_site_refinement_flags_posn
_atom_site_refinement_flags_adp
_atom_site_refinement_flags_occupancy
_atom_site_disorder_assembly
_atom_site_disorder_group
Al01 Al 0.28058(4) 0.34261(6) 0.42753(4) 0.0274(2) Uani 1 1 d . . . . .
Al02 Al 0.22541(4) 0.59279(6) 0.30428(4) 0.0266(2) Uani 1 1 d . . . . .
N003 N 0.21711(12) 0.89466(17) 0.29355(14) 0.0294(5) Uani 1 1 d . . . . .
N004 N 0.37833(12) 0.26632(19) 0.61550(13) 0.0320(5) Uani 1 1 d . . . . .
N005 N 0.26236(12) 0.21007(19) 0.58189(13) 0.0328(5) Uani 1 1 d . . . . .
N006 N 0.10658(12) 0.81303(18) 0.26565(13) 0.0286(5) Uani 1 1 d . . . . .
C007 C 0.32486(15) 0.6145(2) 0.48427(14) 0.0278(6) Uani 1 1 d . . . . .
C008 C 0.25934(14) 0.5345(2) 0.42693(14) 0.0261(5) Uani 1 1 d . . . . .
C009 C 0.20022(15) 0.5627(2) 0.45845(15) 0.0281(5) Uani 1 1 d . . . . .
C00A C 0.30773(14) 0.2702(2) 0.54994(16) 0.0301(6) Uani 1 1 d . . . . .
C00B C 0.12589(15) 0.5139(2) 0.43077(16) 0.0319(6) Uani 1 1 d . . . . .
H00B H 0.107453 0.452563 0.385080 0.038 Uiso 1 1 calc R U . . .
C00C C 0.18108(14) 0.7793(2) 0.29071(15) 0.0278(5) Uani 1 1 d . . . . .
C00D C 0.22705(16) 0.6525(2) 0.52834(16) 0.0317(6) Uani 1 1 d . . . . .
C00E C 0.30496(16) 0.6847(2) 0.54413(15) 0.0326(6) Uani 1 1 d . . . . .
C00F C 0.39816(15) 0.6282(2) 0.48641(16) 0.0331(6) Uani 1 1 d . . . . .
H00F H 0.412520 0.580015 0.447787 0.040 Uiso 1 1 calc R U . . .
C00G C 0.04332(15) 0.7221(2) 0.25480(17) 0.0317(6) Uani 1 1 d . . . . .
H00G H 0.066414 0.638051 0.283382 0.038 Uiso 1 1 calc R U . . .
C00H C 0.44902(15) 0.3176(2) 0.61291(16) 0.0345(6) Uani 1 1 d . . . . .
H00H H 0.437270 0.345176 0.552633 0.041 Uiso 1 1 calc R U . . .
C00I C 0.09662(15) 0.9452(2) 0.25233(17) 0.0340(6) Uani 1 1 d . . . . .
H00I H 0.049757 0.991546 0.233967 0.041 Uiso 1 1 calc R U . . .
C00J C 0.07907(17) 0.5550(3) 0.47007(18) 0.0399(6) Uani 1 1 d . . . . .
H00J H 0.028401 0.522642 0.450569 0.048 Uiso 1 1 calc R U . . .
C00K C 0.30030(15) 0.9110(2) 0.32320(17) 0.0321(6) Uani 1 1 d . . . . .
H00K H 0.323541 0.822860 0.326045 0.039 Uiso 1 1 calc R U . . .
C00L C 0.16566(15) 0.9962(2) 0.27022(17) 0.0341(6) Uani 1 1 d . . . . .
H00L H 0.177045 1.085812 0.267347 0.041 Uiso 1 1 calc R U . . .
C00M C 0.37593(16) 0.2043(3) 0.68643(17) 0.0377(6) Uani 1 1 d . . . . .
H00M H 0.417925 0.189700 0.739830 0.045 Uiso 1 1 calc R U . . .
C00N C -0.00363(16) 0.7765(2) 0.30052(19) 0.0386(6) Uani 1 1 d . . . . .
H00A H -0.032301 0.852960 0.269312 0.058 Uiso 1 1 calc R U . . .
H00C H 0.030420 0.802043 0.359065 0.058 Uiso 1 1 calc R U . . .
H00D H -0.039294 0.709632 0.302671 0.058 Uiso 1 1 calc R U . . .
C00O C 0.17947(16) 0.1864(2) 0.53507(18) 0.0371(6) Uani 1 1 d . . . . .
H00O H 0.161973 0.229691 0.477696 0.044 Uiso 1 1 calc R U . . .
C00P C 0.44978(16) 0.7128(3) 0.54554(17) 0.0396(7) Uani 1 1 d . . . . .
H00P H 0.499396 0.722834 0.546740 0.048 Uiso 1 1 calc R U . . .
C00Q C -0.00234(16) 0.6940(3) 0.16071(17) 0.0391(7) Uani 1 1 d . . . . .
H00E H -0.021014 0.776173 0.129858 0.059 Uiso 1 1 calc R U . . .
H00N H -0.045794 0.637940 0.153947 0.059 Uiso 1 1 calc R U . . .
H00Q H 0.030154 0.649603 0.137266 0.059 Uiso 1 1 calc R U . . .
C00R C 0.35808(18) 0.7696(2) 0.60364(17) 0.0415(7) Uani 1 1 d . . . . .
H00R H 0.345146 0.817023 0.643623 0.050 Uiso 1 1 calc R U . . .
C00S C 0.30366(17) 0.1688(2) 0.66586(18) 0.0392(7) Uani 1 1 d . . . . .
H00S H 0.284294 0.124231 0.701523 0.047 Uiso 1 1 calc R U . . .
C00T C 0.10603(18) 0.6438(3) 0.53811(19) 0.0437(7) Uani 1 1 d . . . . .
H00T H 0.073342 0.671381 0.564282 0.052 Uiso 1 1 calc R U . . .
C00U C 0.17954(19) 0.6921(3) 0.56786(17) 0.0402(7) Uani 1 1 d . . . . .
H00U H 0.197607 0.751544 0.614651 0.048 Uiso 1 1 calc R U . . .
C00V C 0.33276(16) 0.9688(3) 0.41251(18) 0.0409(7) Uani 1 1 d . . . . .
H00V H 0.388498 0.973125 0.434103 0.061 Uiso 1 1 calc R U . . .
H00W H 0.318572 0.913898 0.450671 0.061 Uiso 1 1 calc R U . . .
H00X H 0.312255 1.056929 0.410648 0.061 Uiso 1 1 calc R U . . .
C00W C 0.42967(18) 0.7826(3) 0.60279(17) 0.0441(8) Uani 1 1 d . . . . .
H00Y H 0.465680 0.840474 0.642228 0.053 Uiso 1 1 calc R U . . .
C00X C 0.47674(18) 0.4365(3) 0.67025(18) 0.0461(8) Uani 1 1 d . . . . .
H00Z H 0.522905 0.470789 0.666446 0.069 Uiso 1 1 calc R U . . .
H010 H 0.488291 0.411914 0.729765 0.069 Uiso 1 1 calc R U . . .
H011 H 0.436922 0.503687 0.651601 0.069 Uiso 1 1 calc R U . . .
C00Y C 0.13621(18) 0.2464(3) 0.5834(2) 0.0480(7) Uani 1 1 d . . . . .
H012 H 0.149924 0.338759 0.594533 0.072 Uiso 1 1 calc R U . . .
H013 H 0.149593 0.200485 0.637990 0.072 Uiso 1 1 calc R U . . .
H014 H 0.081212 0.238600 0.548763 0.072 Uiso 1 1 calc R U . . .
C00Z C 0.31821(17) 0.9942(3) 0.25950(19) 0.0448(7) Uani 1 1 d . . . . .
H015 H 0.293203 0.956453 0.201923 0.067 Uiso 1 1 calc R U . . .
H016 H 0.373518 0.996341 0.276529 0.067 Uiso 1 1 calc R U . . .
H017 H 0.299384 1.083210 0.259182 0.067 Uiso 1 1 calc R U . . .
C010 C 0.50840(17) 0.2101(3) 0.6366(2) 0.0488(8) Uani 1 1 d . . . . .
H01A H 0.487701 0.135415 0.598136 0.073 Uiso 1 1 calc R U . . .
H01B H 0.521743 0.182728 0.696019 0.073 Uiso 1 1 calc R U . . .
H01C H 0.554137 0.242539 0.630945 0.073 Uiso 1 1 calc R U . . .
C011 C 0.16521(19) 0.0405(3) 0.5208(2) 0.0515(8) Uani 1 1 d . . . . .
H01D H 0.110470 0.024785 0.488527 0.077 Uiso 1 1 calc R U . . .
H01E H 0.182804 -0.003955 0.576365 0.077 Uiso 1 1 calc R U . . .
H01F H 0.193146 0.006776 0.488195 0.077 Uiso 1 1 calc R U . . .
H3 H 0.2085(17) 0.268(3) 0.3720(19) 0.048(9) Uiso 1 1 d . . . . .
H1 H 0.3480(16) 0.321(3) 0.4069(18) 0.041(8) Uiso 1 1 d . . . . .
H4 H 0.1570(15) 0.514(2) 0.2456(17) 0.034(7) Uiso 1 1 d . . . . .
H2 H 0.2890(16) 0.604(2) 0.2757(18) 0.037(7) Uiso 1 1 d . . . . .

loop_
_atom_site_aniso_label
_atom_site_aniso_U_11
_atom_site_aniso_U_22
_atom_site_aniso_U_33
_atom_site_aniso_U_23
_atom_site_aniso_U_13
_atom_site_aniso_U_12
Al01 0.0336(4) 0.0240(4) 0.0236(4) 0.0016(3) 0.0108(3) 0.0015(3)
Al02 0.0361(4) 0.0227(3) 0.0223(4) 0.0008(3) 0.0133(3) 0.0018(3)
N003 0.0308(11) 0.0234(9) 0.0341(11) 0.0007(8) 0.0132(9) 0.0014(8)
N004 0.0348(12) 0.0317(10) 0.0272(11) 0.0063(8) 0.0104(9) 0.0039(9)
N005 0.0396(13) 0.0317(10) 0.0271(11) 0.0080(9) 0.0134(10) 0.0022(9)
N006 0.0289(11) 0.0274(10) 0.0300(11) 0.0033(8) 0.0124(9) 0.0042(8)
C007 0.0361(14) 0.0258(11) 0.0182(11) 0.0029(9) 0.0079(10) -0.0010(10)
C008 0.0348(13) 0.0225(11) 0.0208(11) -0.0010(9) 0.0110(10) -0.0022(9)
C009 0.0401(14) 0.0242(11) 0.0230(12) 0.0067(9) 0.0160(11) 0.0048(10)
C00A 0.0347(14) 0.0271(11) 0.0273(12) 0.0032(10) 0.0115(11) 0.0012(10)
C00B 0.0383(14) 0.0304(12) 0.0307(13) 0.0075(10) 0.0180(11) 0.0024(10)
C00C 0.0331(13) 0.0289(11) 0.0221(11) -0.0002(9) 0.0121(10) -0.0019(10)
C00D 0.0490(16) 0.0258(11) 0.0245(12) 0.0029(10) 0.0192(12) 0.0049(11)
C00E 0.0461(16) 0.0284(11) 0.0208(11) 0.0025(10) 0.0113(11) -0.0007(11)
C00F 0.0377(14) 0.0330(12) 0.0250(12) 0.0036(10) 0.0090(11) -0.0023(11)
C00G 0.0316(13) 0.0296(12) 0.0360(14) 0.0028(10) 0.0160(11) -0.0033(10)
C00H 0.0304(14) 0.0414(13) 0.0286(13) 0.0083(11) 0.0090(11) 0.0017(11)
C00I 0.0342(14) 0.0285(12) 0.0402(14) 0.0031(11) 0.0160(12) 0.0052(10)
C00J 0.0434(16) 0.0413(14) 0.0431(16) 0.0113(12) 0.0259(13) 0.0065(12)
C00K 0.0335(14) 0.0255(11) 0.0363(14) -0.0019(10) 0.0131(11) -0.0002(10)
C00L 0.0377(15) 0.0229(11) 0.0407(14) 0.0033(10) 0.0150(12) 0.0057(10)
C00M 0.0438(16) 0.0402(13) 0.0264(13) 0.0099(11) 0.0115(12) 0.0052(12)
C00N 0.0399(15) 0.0356(13) 0.0462(16) 0.0013(12) 0.0237(13) -0.0006(11)
C00O 0.0355(15) 0.0374(13) 0.0371(14) 0.0098(11) 0.0136(12) -0.0010(11)
C00P 0.0373(15) 0.0440(14) 0.0291(13) 0.0037(12) 0.0049(12) -0.0113(12)
C00Q 0.0379(15) 0.0425(14) 0.0341(14) 0.0027(12) 0.0120(12) -0.0027(12)
C00R 0.0604(19) 0.0358(13) 0.0237(12) -0.0048(11) 0.0127(13) -0.0049(13)
C00S 0.0520(18) 0.0356(13) 0.0312(14) 0.0103(11) 0.0182(13) 0.0027(12)
C00T 0.0574(19) 0.0426(14) 0.0464(16) 0.0117(13) 0.0367(15) 0.0133(14)
C00U 0.065(2) 0.0335(13) 0.0307(14) 0.0050(11) 0.0280(14) 0.0101(13)
C00V 0.0390(15) 0.0400(14) 0.0368(15) 0.0020(12) 0.0085(13) 0.0012(12)
C00W 0.0555(19) 0.0404(14) 0.0236(13) -0.0032(12) 0.0032(13) -0.0136(13)
C00X 0.0508(18) 0.0514(16) 0.0277(13) 0.0035(13) 0.0075(13) -0.0093(14)
C00Y 0.0464(18) 0.0561(17) 0.0466(17) 0.0136(14) 0.0242(14) 0.0078(14)
C00Z 0.0377(16) 0.0567(16) 0.0424(16) -0.0003(14) 0.0189(13) -0.0084(13)
C010 0.0406(17) 0.0524(16) 0.0549(19) 0.0165(15) 0.0211(15) 0.0119(14)
C011 0.0544(19) 0.0428(15) 0.0517(18) 0.0063(14) 0.0159(16) -0.0079(14)

loop_
_atom_type_symbol
_atom_type_description
_atom_type_scat_dispersion_real
_atom_type_scat_dispersion_imag
_atom_type_scat_source
C C 0.0181 0.0091 'International Tables Vol C Tables 4.2.6.8 and 6.1.1.4'
H H 0.0000 0.0000 'International Tables Vol C Tables 4.2.6.8 and 6.1.1.4'
N N 0.0311 0.0180 'International Tables Vol C Tables 4.2.6.8 and 6.1.1.4'
Al Al 0.2130 0.2455 'International Tables Vol C Tables 4.2.6.8 and 6.1.1.4'

loop_
_geom_angle_atom_site_label_1
_geom_angle_atom_site_label_2
_geom_angle_atom_site_label_3
_geom_angle
_geom_angle_site_symmetry_1
_geom_angle_site_symmetry_3
_geom_angle_publ_flag
C008 Al01 C00A 108.81(10) . . ?
C008 Al01 H3 110.9(10) . . ?
C00A Al01 H3 103.8(11) . . ?
C008 Al01 H1 109.8(10) . . ?
C00A Al01 H1 107.5(11) . . ?
H3 Al01 H1 115.7(16) . . ?
C008 Al02 C00C 109.55(10) . . ?
C008 Al02 H4 110.6(10) . . ?
C00C Al02 H4 102.4(10) . . ?
C008 Al02 H2 113.7(11) . . ?
C00C Al02 H2 104.5(9) . . ?
H4 Al02 H2 115.2(15) . . ?
C00C N003 C00L 110.6(2) . . ?
C00C N003 C00K 125.08(19) . . ?
C00L N003 C00K 124.2(2) . . ?
C00A N004 C00M 110.8(2) . . ?
C00A N004 C00H 125.8(2) . . ?
C00M N004 C00H 123.4(2) . . ?
C00A N005 C00S 111.4(2) . . ?
C00A N005 C00O 125.8(2) . . ?
C00S N005 C00O 122.7(2) . . ?
C00C N006 C00I 111.1(2) . . ?
C00C N006 C00G 125.67(19) . . ?
C00I N006 C00G 123.2(2) . . ?
C00F C007 C00E 119.5(2) . . ?
C00F C007 C008 130.1(2) . . ?
C00E C007 C008 110.4(2) . . ?
C009 C008 C007 102.9(2) . . ?
C009 C008 Al01 112.10(16) . . ?
C007 C008 Al01 114.96(16) . . ?
C009 C008 Al02 110.64(16) . . ?
C007 C008 Al02 110.39(16) . . ?
Al01 C008 Al02 105.95(11) . . ?
C00B C009 C00D 118.9(2) . . ?
C00B C009 C008 129.8(2) . . ?
C00D C009 C008 111.4(2) . . ?
N005 C00A N004 104.2(2) . . ?
N005 C00A Al01 129.21(18) . . ?
N004 C00A Al01 126.52(19) . . ?
C00J C00B C009 120.0(3) . . ?
C00J C00B H00B 120.0 . . ?
C009 C00B H00B 120.0 . . ?
N006 C00C N003 104.14(19) . . ?
N006 C00C Al02 127.07(17) . . ?
N003 C00C Al02 128.28(19) . . ?
C00U C00D C009 120.5(3) . . ?
C00U C00D C00E 132.3(2) . . ?
C009 C00D C00E 107.2(2) . . ?
C00R C00E C007 120.1(3) . . ?
C00R C00E C00D 131.7(3) . . ?
C007 C00E C00D 108.2(2) . . ?
C00P C00F C007 119.4(3) . . ?
C00P C00F H00F 120.3 . . ?
C007 C00F H00F 120.3 . . ?
N006 C00G C00Q 110.1(2) . . ?
N006 C00G C00N 109.5(2) . . ?
C00Q C00G C00N 114.1(2) . . ?
N006 C00G H00G 107.7 . . ?
C00Q C00G H00G 107.7 . . ?
C00N C00G H00G 107.7 . . ?
N004 C00H C010 109.6(2) . . ?
N004 C00H C00X 110.6(2) . . ?
C010 C00H C00X 112.6(2) . . ?
N004 C00H H00H 108.0 . . ?
C010 C00H H00H 108.0 . . ?
C00X C00H H00H 108.0 . . ?
C00L C00I N006 106.8(2) . . ?
C00L C00I H00I 126.6 . . ?
N006 C00I H00I 126.6 . . ?
C00B C00J C00T 120.4(3) . . ?
C00B C00J H00J 119.8 . . ?
C00T C00J H00J 119.8 . . ?
N003 C00K C00V 109.4(2) . . ?
N003 C00K C00Z 110.3(2) . . ?
C00V C00K C00Z 112.3(2) . . ?
N003 C00K H00K 108.2 . . ?
C00V C00K H00K 108.2 . . ?
C00Z C00K H00K 108.2 . . ?
C00I C00L N003 107.3(2) . . ?
C00I C00L H00L 126.3 . . ?
N003 C00L H00L 126.3 . . ?
C00S C00M N004 107.3(2) . . ?
C00S C00M H00M 126.3 . . ?
N004 C00M H00M 126.3 . . ?
C00G C00N H00A 109.5 . . ?
C00G C00N H00C 109.5 . . ?
H00A C00N H00C 109.5 . . ?
C00G C00N H00D 109.5 . . ?
H00A C00N H00D 109.5 . . ?
H00C C00N H00D 109.5 . . ?
N005 C00O C00Y 110.3(2) . . ?
N005 C00O C011 109.3(2) . . ?
C00Y C00O C011 112.5(3) . . ?
N005 C00O H00O 108.2 . . ?
C00Y C00O H00O 108.2 . . ?
C011 C00O H00O 108.2 . . ?
C00W C00P C00F 120.8(3) . . ?
C00W C00P H00P 119.6 . . ?
C00F C00P H00P 119.6 . . ?
C00G C00Q H00E 109.5 . . ?
C00G C00Q H00N 109.5 . . ?
H00E C00Q H00N 109.5 . . ?
C00G C00Q H00Q 109.5 . . ?
H00E C00Q H00Q 109.5 . . ?
H00N C00Q H00Q 109.5 . . ?
C00W C00R C00E 118.7(3) . . ?
C00W C00R H00R 120.6 . . ?
C00E C00R H00R 120.6 . . ?
C00M C00S N005 106.4(2) . . ?
C00M C00S H00S 126.8 . . ?
N005 C00S H00S 126.8 . . ?
C00U C00T C00J 121.0(3) . . ?
C00U C00T H00T 119.5 . . ?
C00J C00T H00T 119.5 . . ?
C00T C00U C00D 119.3(3) . . ?
C00T C00U H00U 120.4 . . ?
C00D C00U H00U 120.4 . . ?
C00K C00V H00V 109.5 . . ?
C00K C00V H00W 109.5 . . ?
H00V C00V H00W 109.5 . . ?
C00K C00V H00X 109.5 . . ?
H00V C00V H00X 109.5 . . ?
H00W C00V H00X 109.5 . . ?
C00R C00W C00P 121.3(2) . . ?
C00R C00W H00Y 119.3 . . ?
C00P C00W H00Y 119.3 . . ?
C00H C00X H00Z 109.5 . . ?
C00H C00X H010 109.5 . . ?
H00Z C00X H010 109.5 . . ?
C00H C00X H011 109.5 . . ?
H00Z C00X H011 109.5 . . ?
H010 C00X H011 109.5 . . ?
C00O C00Y H012 109.5 . . ?
C00O C00Y H013 109.5 . . ?
H012 C00Y H013 109.5 . . ?
C00O C00Y H014 109.5 . . ?
H012 C00Y H014 109.5 . . ?
H013 C00Y H014 109.5 . . ?
C00K C00Z H015 109.5 . . ?
C00K C00Z H016 109.5 . . ?
H015 C00Z H016 109.5 . . ?
C00K C00Z H017 109.5 . . ?
H015 C00Z H017 109.5 . . ?
H016 C00Z H017 109.5 . . ?
C00H C010 H01A 109.5 . . ?
C00H C010 H01B 109.5 . . ?
H01A C010 H01B 109.5 . . ?
C00H C010 H01C 109.5 . . ?
H01A C010 H01C 109.5 . . ?
H01B C010 H01C 109.5 . . ?
C00O C011 H01D 109.5 . . ?
C00O C011 H01E 109.5 . . ?
H01D C011 H01E 109.5 . . ?
C00O C011 H01F 109.5 . . ?
H01D C011 H01F 109.5 . . ?
H01E C011 H01F 109.5 . . ?

loop_
_geom_bond_atom_site_label_1
_geom_bond_atom_site_label_2
_geom_bond_distance
_geom_bond_site_symmetry_2
_geom_bond_publ_flag
Al01 C008 2.007(2) . ?
Al01 C00A 2.073(3) . ?
Al01 H3 1.52(3) . ?
Al01 H1 1.49(3) . ?
Al02 C008 2.012(2) . ?
Al02 C00C 2.066(2) . ?
Al02 H4 1.52(3) . ?
Al02 H2 1.49(3) . ?
N003 C00C 1.361(3) . ?
N003 C00L 1.376(3) . ?
N003 C00K 1.475(3) . ?
N004 C00A 1.360(3) . ?
N004 C00M 1.385(3) . ?
N004 C00H 1.473(3) . ?
N005 C00A 1.351(3) . ?
N005 C00S 1.390(3) . ?
N005 C00O 1.480(3) . ?
N006 C00C 1.360(3) . ?
N006 C00I 1.374(3) . ?
N006 C00G 1.481(3) . ?
C007 C00F 1.400(4) . ?
C007 C00E 1.424(4) . ?
C007 C008 1.486(3) . ?
C008 C009 1.470(4) . ?
C009 C00B 1.399(4) . ?
C009 C00D 1.426(3) . ?
C00B C00J 1.389(4) . ?
C00B H00B 0.9500 . ?
C00D C00U 1.398(4) . ?
C00D C00E 1.445(4) . ?
C00E C00R 1.407(4) . ?
C00F C00P 1.391(3) . ?
C00F H00F 0.9500 . ?
C00G C00Q 1.510(4) . ?
C00G C00N 1.519(4) . ?
C00G H00G 1.0000 . ?
C00H C010 1.516(4) . ?
C00H C00X 1.517(4) . ?
C00H H00H 1.0000 . ?
C00I C00L 1.339(4) . ?
C00I H00I 0.9500 . ?
C00J C00T 1.397(4) . ?
C00J H00J 0.9500 . ?
C00K C00V 1.512(4) . ?
C00K C00Z 1.527(4) . ?
C00K H00K 1.0000 . ?
C00L H00L 0.9500 . ?
C00M C00S 1.335(4) . ?
C00M H00M 0.9500 . ?
C00N H00A 0.9800 . ?
C00N H00C 0.9800 . ?
C00N H00D 0.9800 . ?
C00O C00Y 1.519(4) . ?
C00O C011 1.521(4) . ?
C00O H00O 1.0000 . ?
C00P C00W 1.387(4) . ?
C00P H00P 0.9500 . ?
C00Q H00E 0.9800 . ?
C00Q H00N 0.9800 . ?
C00Q H00Q 0.9800 . ?
C00R C00W 1.387(4) . ?
C00R H00R 0.9500 . ?
C00S H00S 0.9500 . ?
C00T C00U 1.381(4) . ?
C00T H00T 0.9500 . ?
C00U H00U 0.9500 . ?
C00V H00V 0.9800 . ?
C00V H00W 0.9800 . ?
C00V H00X 0.9800 . ?
C00W H00Y 0.9500 . ?
C00X H00Z 0.9800 . ?
C00X H010 0.9800 . ?
C00X H011 0.9800 . ?
C00Y H012 0.9800 . ?
C00Y H013 0.9800 . ?
C00Y H014 0.9800 . ?
C00Z H015 0.9800 . ?
C00Z H016 0.9800 . ?
C00Z H017 0.9800 . ?
C010 H01A 0.9800 . ?
C010 H01B 0.9800 . ?
C010 H01C 0.9800 . ?
C011 H01D 0.9800 . ?
C011 H01E 0.9800 . ?
C011 H01F 0.9800 . ?
